data_1557962
loop_
_publ_author_name
'Galli, E.'
'Brigatti, M.F.'
'Malferrari, D.'
'Sauro, F.'
'De Waele, J.'

_publ_section_title
;
 Rossiantonite, Al3(PO4)(SO4)2(OH)2(H2O)10*4H2O, a new hydrated aluminum
 phosphate-sulfate mineral from Chimanta massif, Venezuela: Description
 and crystal structure
;
_journal_name_full 'American Mineralogist'
_journal_page_first 1906
_journal_page_last 1913
_journal_paper_doi 10.2138/am.2013.4393
_journal_volume 98
_journal_year 2013
_chemical_formula_sum 'Al3 H22 O24 P S2'
_chemical_name_common Al3(PO4)(SO4)2(OH)2(H2O)10*4H2O
_chemical_name_mineral rossiantonite
_space_group_IT_number 2
_space_group_name_Hall '-P 1'
_space_group_name_H-M_alt 'P -1'
_cell_angle_alpha 86.985(2)
_cell_angle_beta 65.727(2)
_cell_angle_gamma 75.064(2)
_cell_formula_units_Z 2
_cell_length_a 10.3410(5)
_cell_length_b 10.9600(5)
_cell_length_c 11.1446(5)
_cell_volume 1110.49(9)
_diffrn_ambient_pressure 100
_diffrn_ambient_temperature 298
_cod_data_source_file rossiantonite.cif
_cod_data_source_block rossiantonite
_cod_original_formula_sum 'Al3 P S2 O24 H22'
_cod_database_code 1557962

loop_
_space_group_symop_id
_space_group_symop_operation_xyz
1 x,y,z
2 -x,-y,-z

loop_
_atom_site_label
_atom_site_occupancy
_atom_site_fract_x
_atom_site_fract_y
_atom_site_fract_z
_atom_site_adp_type
_atom_site_U_iso_or_equiv
_atom_site_type_symbol
P 1.0 0.51690(10) 0.66280(10) 0.06110(10) Uiso 0.012(1) P
Al1 1.0 0.25080(10) 0.61750(10) 0.02870(10) Uiso 0.012(1) Al
Al2 1.0 0.26860(10) 0.62190(10) 0.33030(10) Uiso 0.014(1) Al
Al3 1.0 0.55570(10) 0.94310(10) 0.09330(10) Uiso 0.013(1) Al
S1 1.0 0.95450(10) 0.04740(10) 0.25820(10) Uiso 0.019(1) S
S2 1.0 0.74540(10) 0.64530(10) 0.32750(10) Uiso 0.017(1) S
O1 1.0 0.5849(2) 0.7740(2) 0.0446(2) Uiso 0.015(1) O
O2 1.0 0.4415(2) 0.6399(2) 0.2062(2) Uiso 0.017(1) O
O3 1.0 0.4034(2) 0.6926(2) 0.0003(2) Uiso 0.015(1) O
O4 1.0 0.3621(2) 0.4525(2) 0.0155(2) Uiso 0.017(1) O
O5h 1.0 0.1804(2) 0.6365(2) 0.2137(2) Uiso 0.017(1) O
O6w 1.0 0.1251(2) 0.7794(2) 0.0270(2) Uiso 0.023(1) O
O7w 1.0 0.6929(2) 0.3868(2) 0.1600(2) Uiso 0.022(1) O
O8w 1.0 0.0937(2) 0.5460(2) 0.0478(2) Uiso 0.021(1) O
O9w 1.0 0.1113(2) 0.5784(2) 0.4734(2) Uiso 0.020(1) O
O10w 1.0 0.1735(2) 0.7943(2) 0.3898(2) Uiso 0.023(1) O
O11w 1.0 0.3450(3) 0.4378(2) 0.2952(3) Uiso 0.025(1) O
O12w 1.0 0.3621(2) 0.6150(2) 0.4500(2) Uiso 0.022(1) O
O13h 1.0 0.3809(2) 0.0061(2) 0.0768(2) Uiso 0.016(1) O
O14w 1.0 0.4662(3) 0.9136(2) 0.2753(2) Uiso 0.023(1) O
O15w 1.0 0.7472(2) 0.8864(2) 0.0953(2) Uiso 0.021(1) O
O16w 1.0 0.5546(2) 0.1076(2) 0.1525(2) Uiso 0.025(1) O
O17 1.0 0.0988(2) 0.0009(2) 0.2612(2) Uiso 0.038(1) O
O18 1.0 0.9536(2) 0.1532(2) 0.1728(2) Uiso 0.038(1) O
O19 1.0 0.9144(2) 0.9463(2) 0.2116(2) Uiso 0.041(1) O
O20 1.0 0.8423(2) 0.0913(2) 0.3931(2) Uiso 0.029(1) O
O21 1.0 0.8065(2) 0.6617(2) 0.1846(2) Uiso 0.022(1) O
O22 1.0 0.6712(2) 0.5414(2) 0.3532(2) Uiso 0.025(1) O
O23 1.0 0.6333(2) 0.7620(2) 0.3965(2) Uiso 0.027(1) O
O24 1.0 0.8619(2) 0.6151(2) 0.3743(2) Uiso 0.025(1) O
W1 1.0 0.1245(3) 0.3117(2) 0.1365(2) Uiso 0.029(1) O
W2 1.0 0.2845(3) 0.0876(2) 0.4652(2) Uiso 0.033(1) O
W3 1.0 0.4048(3) 0.7884(2) 0.6555(2) Uiso 0.031(1) O
W4 1.0 0.1551(2) 0.2942(2) 0.3651(2) Uiso 0.031(1) O
H5 1.0 0.110(3) 0.631(3) 0.247(3) Uiso 0.024(11) H
H6 1.0 0.896(3) 0.198(3) 0.036(3) Uiso 0.040(11) H
H6' 1.0 0.072(3) 0.825(3) 0.094(3) Uiso 0.025(9) H
H7 1.0 0.700(4) 0.436(3) 0.204(4) Uiso 0.059(13) H
H7' 1.0 0.672(4) 0.331(4) 0.205(4) Uiso 0.059(14) H
H8 1.0 0.004(4) 0.583(3) 0.082(3) Uiso 0.040(11) H
H8' 1.0 0.102(3) 0.466(3) 0.075(3) Uiso 0.047(11) H
H9 1.0 0.122(4) 0.510(3) 0.518(3) Uiso 0.054(11) H
H9' 1.0 0.027(4) 0.625(4) 0.528(4) Uiso 0.073(14) H
H10 1.0 0.168(3) 0.826(3) 0.455(3) Uiso 0.033(10) H
H10' 1.0 0.156(3) 0.849(3) 0.342(3) Uiso 0.038(10) H
H11 1.0 0.290(4) 0.390(3) 0.312(3) Uiso 0.051(13) H
H11' 1.0 0.392(4) 0.426(3) 0.230(3) Uiso 0.038(13) H
H12 1.0 0.458(4) 0.602(3) 0.414(3) Uiso 0.054(12) H
H12' 1.0 0.347(3) 0.567(3) 0.506(3) Uiso 0.031(10) H
H13 1.0 0.302(3) 0.009(3) 0.127(3) Uiso 0.022(9) H
H14 1.0 0.513(4) 0.864(3) 0.303(3) Uiso 0.053(13) H
H14' 1.0 0.417(3) 0.967(3) 0.328(3) Uiso 0.026(10) H
H15 1.0 0.757(4) 0.819(4) 0.124(3) Uiso 0.045(13) H
H15' 1.0 0.783(4) 0.930(4) 0.120(4) Uiso 0.064(14) H
H16 1.0 0.561(4) 0.136(3) 0.217(4) Uiso 0.057(12) H
H16' 1.0 0.571(3) 0.171(3) 0.102(3) Uiso 0.038(10) H
HW1 1.0 0.072(3) 0.259(3) 0.144(3) Uiso 0.038(10) H
HW1' 1.0 0.215(4) 0.274(3) 0.075(4) Uiso 0.056(10) H
HW2 1.0 0.222(3) 0.043(3) 0.525(3) Uiso 0.046(10) H
HW3 1.0 0.332(4) 0.823(4) 0.635(4) Uiso 0.073(14) H
HW3' 1.0 0.471(4) 0.763(3) 0.587(4) Uiso 0.042(12) H
HW4 1.0 0.143(4) 0.286(3) 0.296(4) Uiso 0.065(13) H
HW4' 1.0 0.186(4) 0.223(4) 0.401(4) Uiso 0.073(13) H

loop_
_atom_site_aniso_label
_atom_site_aniso_U_11
_atom_site_aniso_U_22
_atom_site_aniso_U_33
_atom_site_aniso_U_12
_atom_site_aniso_U_13
_atom_site_aniso_U_23
P 0.013(1) 0.011(1) 0.012(1) -0.002(1) -0.005(1) 0.001(1)
Al1 0.012(1) 0.011(1) 0.013(1) -0.001(1) -0.005(1) -0.000(1)
Al2 0.014(1) 0.016(1) 0.013(1) -0.003(1) -0.006(1) 0.002(1)
Al3 0.015(1) 0.013(1) 0.014(1) -0.003(1) -0.007(1) 0.001(1)
S1 0.018(1) 0.020(1) 0.017(1) -0.003(1) -0.007(1) 0.000(1)
S2 0.016(1) 0.017(1) 0.016(1) -0.003(1) -0.007(1) 0.002(1)
O1 0.014(1) 0.012(1) 0.018(1) -0.004(1) -0.007(1) 0.001(1)
O2 0.014(1) 0.024(1) 0.015(1) -0.006(1) -0.006(1) 0.002(1)
O3 0.017(1) 0.014(1) 0.018(1) -0.006(1) -0.010(1) 0.003(1)
O4 0.014(1) 0.012(1) 0.020(1) -0.002(1) -0.004(1) -0.001(1)
O5h 0.012(1) 0.022(1) 0.015(1) -0.005(1) -0.004(1) 0.001(1)
O6w 0.026(1) 0.021(1) 0.020(1) -0.005(1) -0.014(1) -0.005(1)
O7w 0.029(1) 0.019(1) 0.018(1) -0.005(1) -0.011(1) -0.001(1)
O8w 0.016(1) 0.021(1) 0.026(1) -0.005(1) -0.008(1) -0.001(1)
O9w 0.016(1) 0.022(1) 0.018(1) -0.004(1) -0.003(1) 0.006(1)
O10w 0.034(1) 0.017(1) 0.018(1) -0.003(1) -0.015(1) -0.001(1)
O11w 0.024(1) 0.019(1) 0.025(1) -0.004(1) -0.004(1) 0.001(1)
O12w 0.020(1) 0.030(1) 0.017(1) -0.009(1) -0.009(1) 0.009(1)
O13h 0.010(1) 0.020(1) 0.016(1) -0.003(1) -0.003(1) 0.004(1)
O14w 0.027(1) 0.017(1) 0.018(1) 0.002(1) -0.008(1) -0.001(1)
O15w 0.022(1) 0.018(1) 0.027(1) -0.008(1) -0.014(1) 0.005(1)
O16w 0.043(1) 0.017(1) 0.024(1) -0.011(1) -0.021(1) 0.004(1)
O17 0.024(1) 0.048(1) 0.039(1) -0.008(1) -0.013(1) 0.014(1)
O18 0.040(1) 0.046(1) 0.039(1) -0.017(1) -0.025(1) 0.021(1)
O19 0.041(1) 0.034(1) 0.044(1) -0.010(1) -0.014(1) -0.015(1)
O20 0.029(1) 0.033(1) 0.021(1) -0.004(1) -0.007(1) -0.007(1)
O21 0.022(1) 0.024(1) 0.016(1) -0.000(1) -0.006(1) 0.004(1)
O22 0.032(1) 0.026(1) 0.027(1) -0.015(1) -0.017(1) 0.008(1)
O23 0.025(1) 0.025(1) 0.021(1) -0.004(1) -0.006(1) -0.004(1)
O24 0.024(1) 0.029(1) 0.030(1) -0.009(1) -0.018(1) -0.010(1)
W1 0.025(1) 0.027(1) 0.031(1) -0.009(1) -0.005(1) -0.003(1)
W2 0.039(1) 0.030(1) 0.024(1) -0.014(1) -0.005(1) -0.001(1)
W3 0.028(1) 0.043(1) 0.020(1) -0.003(1) -0.010(1) -0.004(1)
W4 0.032(1) 0.030(1) 0.028(1) -0.005(1) -0.012(1) -0.003(1)
